data_7007629
loop_
_publ_author_name
'El-Kadri, Oussama M'
'Heeg, Mary Jane'
'Winter, Charles H.'

_publ_section_title
;
 Synthesis, structural characterization, and properties of
 chromium(III) complexes containing amidinato ligands and
 eta2-pyrazolato, eta(2)-1,2,4-triazolato, or eta1-tetrazolato ligands.
;
_journal_issue 37
_journal_name_full 'Dalton transactions (Cambridge, England : 2003)'
_journal_page_first 4506
_journal_page_last 4513
_journal_paper_doi 10.1039/b607903b
_journal_year 2006
_chemical_formula_sum 'C31 H55 Cr F3 N9'
_chemical_formula_weight 662.84
_chemical_name_systematic
;
?
;
_space_group_IT_number 14
_symmetry_cell_setting monoclinic
_symmetry_space_group_name_Hall '-P 2ybc'
_symmetry_space_group_name_H-M 'P 1 21/c 1'
_atom_sites_solution_hydrogens geom
_atom_sites_solution_primary direct
_atom_sites_solution_secondary difmap
_audit_creation_method SHELXL-97
_cell_angle_alpha 90.00
_cell_angle_beta 92.6700(10)
_cell_angle_gamma 90.00
_cell_formula_units_Z 4
_cell_length_a 9.8463(3)
_cell_length_b 18.5033(5)
_cell_length_c 19.5426(5)
_cell_measurement_reflns_used 3033
_cell_measurement_temperature 100(2)
_cell_measurement_theta_max 20.0
_cell_measurement_theta_min 2.4
_cell_volume 3556.58(17)
_computing_cell_refinement 'Bruker APEX2'
_computing_data_collection 'Bruker APEX2'
_computing_data_reduction 'Bruker APEX2'
_computing_molecular_graphics SHELXTL-Plus
_computing_publication_material SHELXL-97
_computing_structure_refinement 'SHELXL-97 (Sheldrick, 1997)'
_computing_structure_solution 'SHELXS-97 (Sheldrick, 1990)'
_diffrn_ambient_temperature 100(2)
_diffrn_measured_fraction_theta_full 0.997
_diffrn_measured_fraction_theta_max 0.995
_diffrn_measurement_device_type 'Bruker APEX-II X8 Kappa'
_diffrn_measurement_method 'phi and omega scans'
_diffrn_radiation_monochromator graphite
_diffrn_radiation_source 'fine-focus sealed tube'
_diffrn_radiation_type MoK\a
_diffrn_radiation_wavelength 0.71073
_diffrn_reflns_av_R_equivalents 0.105
_diffrn_reflns_av_sigmaI/netI 0.1191
_diffrn_reflns_limit_h_max 13
_diffrn_reflns_limit_h_min -13
_diffrn_reflns_limit_k_max 24
_diffrn_reflns_limit_k_min 0
_diffrn_reflns_limit_l_max 26
_diffrn_reflns_limit_l_min 0
_diffrn_reflns_number 43297
_diffrn_reflns_theta_full 28.30
_diffrn_reflns_theta_max 28.33
_diffrn_reflns_theta_min 2.07
_exptl_absorpt_coefficient_mu 0.371
_exptl_absorpt_correction_T_max 0.9853
_exptl_absorpt_correction_T_min 0.9430
_exptl_absorpt_correction_type multi-scan
_exptl_crystal_colour red
_exptl_crystal_density_diffrn 1.238
_exptl_crystal_density_method 'not measured'
_exptl_crystal_description rod
_exptl_crystal_F_000 1420
_exptl_crystal_size_max 0.16
_exptl_crystal_size_mid 0.08
_exptl_crystal_size_min 0.04
_refine_diff_density_max 0.468
_refine_diff_density_min -0.439
_refine_diff_density_rms 0.082
_refine_ls_extinction_method none
_refine_ls_goodness_of_fit_ref 1.030
_refine_ls_hydrogen_treatment mixed
_refine_ls_matrix_type full
_refine_ls_number_parameters 414
_refine_ls_number_reflns 8812
_refine_ls_number_restraints 0
_refine_ls_restrained_S_all 1.030
_refine_ls_R_factor_all 0.1406
_refine_ls_R_factor_gt 0.0641
_refine_ls_shift/su_max 0.026
_refine_ls_shift/su_mean 0.000
_refine_ls_structure_factor_coef Fsqd
_refine_ls_weighting_details 'calc w=1/[\s^2^(Fo^2^)+(0.0590P)^2^+0.4177P] where P=(Fo^2^+2Fc^2^)/3'
_refine_ls_weighting_scheme calc
_refine_ls_wR_factor_gt 0.1269
_refine_ls_wR_factor_ref 0.1496
_reflns_number_gt 4897
_reflns_number_total 8812
_reflns_threshold_expression >2sigma(I)
_cod_data_source_file b607903b.txt
_cod_data_source_block jous_(7)
_cod_depositor_comments
;
The following automatic conversions were performed:
'_exptl_absorpt_correction_type' value 'Multi-scan' changed to
'multi-scan' according to
'/home/saulius/struct/CIF-dictionaries/cif_core.dic' dictionary named
'cif_core.dic' version 2.4.1 from 2010-06-29.

Automatic conversion script
Id: cif_fix_enum 1527 2010-12-29 10:47:43Z saulius 
;
_cod_original_sg_symbol_H-M P21/c
_cod_database_code 7007629

loop_
_symmetry_equiv_pos_as_xyz
'x, y, z'
'-x, y+1/2, -z+1/2'
'-x, -y, -z'
'x, -y-1/2, z-1/2'

loop_
_atom_site_label
_atom_site_type_symbol
_atom_site_fract_x
_atom_site_fract_y
_atom_site_fract_z
_atom_site_U_iso_or_equiv
_atom_site_adp_type
_atom_site_occupancy
_atom_site_symmetry_multiplicity
_atom_site_calc_flag
_atom_site_refinement_flags
_atom_site_disorder_assembly
_atom_site_disorder_group
Cr1 Cr 0.63521(5) 0.26061(2) 0.58655(2) 0.01474(13) Uani 1 1 d . . .
N1 N 0.8276(3) 0.17193(14) 0.68434(13) 0.0280(7) Uani 1 1 d . . .
N2 N 0.7414(2) 0.22748(12) 0.67705(12) 0.0179(5) Uani 1 1 d . . .
N3 N 0.7328(3) 0.26179(15) 0.73614(13) 0.0322(7) Uani 1 1 d . . .
N4 N 0.8137(3) 0.22885(16) 0.78352(13) 0.0326(7) Uani 1 1 d . . .
C1 C 0.8693(3) 0.17526(16) 0.74931(15) 0.0216(7) Uani 1 1 d . . .
C2 C 0.9691(4) 0.12374(19) 0.78195(17) 0.0325(8) Uani 1 1 d . . .
F1 F 0.9109(2) 0.06238(12) 0.80056(12) 0.0590(7) Uani 1 1 d . . .
F2 F 1.06632(18) 0.10532(10) 0.73973(10) 0.0350(5) Uani 1 1 d . . .
F3 F 1.0316(3) 0.15167(13) 0.83777(11) 0.0712(8) Uani 1 1 d . . .
N5 N 0.4908(2) 0.30584(13) 0.64468(12) 0.0189(6) Uani 1 1 d . . .
C3 C 0.4230(3) 0.24428(16) 0.64963(15) 0.0208(7) Uani 1 1 d . . .
N6 N 0.4830(2) 0.19192(13) 0.61342(13) 0.0227(6) Uani 1 1 d . . .
C4 C 0.4591(3) 0.37493(16) 0.67938(15) 0.0205(7) Uani 1 1 d . . .
C5 C 0.4702(3) 0.36868(18) 0.75742(15) 0.0294(8) Uani 1 1 d . . .
H5A H 0.3981 0.3369 0.7729 0.035 Uiso 1 1 calc R . .
H5B H 0.4605 0.4167 0.7778 0.035 Uiso 1 1 calc R . .
H5C H 0.5590 0.3484 0.7716 0.035 Uiso 1 1 calc R . .
C6 C 0.3215(3) 0.40656(19) 0.65590(17) 0.0354(9) Uani 1 1 d . . .
H6A H 0.3147 0.4085 0.6057 0.042 Uiso 1 1 calc R . .
H6B H 0.3130 0.4555 0.6745 0.042 Uiso 1 1 calc R . .
H6C H 0.2486 0.3760 0.6724 0.042 Uiso 1 1 calc R . .
C7 C 0.5683(3) 0.42826(17) 0.65848(17) 0.0322(8) Uani 1 1 d . . .
H7A H 0.6582 0.4097 0.6731 0.039 Uiso 1 1 calc R . .
H7B H 0.5534 0.4751 0.6803 0.039 Uiso 1 1 calc R . .
H7C H 0.5632 0.4341 0.6086 0.039 Uiso 1 1 calc R . .
C8 C 0.2919(3) 0.23547(18) 0.68620(18) 0.0335(8) Uani 1 1 d . . .
H8A H 0.2843 0.2742 0.7200 0.040 Uiso 1 1 calc R . .
H8B H 0.2919 0.1886 0.7095 0.040 Uiso 1 1 calc R . .
H8C H 0.2146 0.2379 0.6528 0.040 Uiso 1 1 calc R . .
C9 C 0.4546(3) 0.11331(17) 0.62074(17) 0.0286(8) Uani 1 1 d . . .
C10 C 0.4716(4) 0.08863(19) 0.69577(19) 0.0487(11) Uani 1 1 d . . .
H10A H 0.5612 0.1035 0.7147 0.058 Uiso 1 1 calc R . .
H10B H 0.4639 0.0359 0.6980 0.058 Uiso 1 1 calc R . .
H10C H 0.4007 0.1108 0.7224 0.058 Uiso 1 1 calc R . .
C11 C 0.5589(4) 0.07170(18) 0.5815(2) 0.0422(10) Uani 1 1 d . . .
H11A H 0.5502 0.0847 0.5329 0.051 Uiso 1 1 calc R . .
H11B H 0.5434 0.0197 0.5867 0.051 Uiso 1 1 calc R . .
H11C H 0.6505 0.0838 0.5997 0.051 Uiso 1 1 calc R . .
C12 C 0.3134(4) 0.0926(2) 0.5900(2) 0.0484(11) Uani 1 1 d . . .
H12A H 0.2431 0.1165 0.6158 0.058 Uiso 1 1 calc R . .
H12B H 0.3017 0.0401 0.5925 0.058 Uiso 1 1 calc R . .
H12C H 0.3052 0.1080 0.5420 0.058 Uiso 1 1 calc R . .
N7 N 0.5626(2) 0.31082(13) 0.49840(12) 0.0206(6) Uani 1 1 d . . .
C13 C 0.6727(3) 0.35407(16) 0.49697(15) 0.0213(7) Uani 1 1 d . . .
N8 N 0.7548(2) 0.34341(13) 0.55265(12) 0.0199(6) Uani 1 1 d . . .
C14 C 0.4410(3) 0.31702(17) 0.45121(15) 0.0230(7) Uani 1 1 d . . .
C15 C 0.3357(3) 0.26328(18) 0.47702(19) 0.0368(9) Uani 1 1 d . . .
H15A H 0.3736 0.2143 0.4768 0.044 Uiso 1 1 calc R . .
H15B H 0.2533 0.2651 0.4470 0.044 Uiso 1 1 calc R . .
H15C H 0.3132 0.2762 0.5238 0.044 Uiso 1 1 calc R . .
C16 C 0.4676(4) 0.2970(2) 0.37624(17) 0.0455(10) Uani 1 1 d . . .
H16A H 0.5335 0.3308 0.3581 0.055 Uiso 1 1 calc R . .
H16B H 0.3822 0.2997 0.3485 0.055 Uiso 1 1 calc R . .
H16C H 0.5038 0.2477 0.3746 0.055 Uiso 1 1 calc R . .
C17 C 0.3753(3) 0.39144(18) 0.45329(18) 0.0349(9) Uani 1 1 d . . .
H17A H 0.3642 0.4056 0.5010 0.042 Uiso 1 1 calc R . .
H17B H 0.2861 0.3899 0.4289 0.042 Uiso 1 1 calc R . .
H17C H 0.4333 0.4267 0.4312 0.042 Uiso 1 1 calc R . .
C18 C 0.7010(4) 0.4043(2) 0.43897(18) 0.0409(9) Uani 1 1 d . . .
H18A H 0.7878 0.4290 0.4487 0.049 Uiso 1 1 calc R . .
H18B H 0.6279 0.4401 0.4339 0.049 Uiso 1 1 calc R . .
H18C H 0.7057 0.3765 0.3964 0.049 Uiso 1 1 calc R . .
C19 C 0.8894(3) 0.37784(17) 0.56571(16) 0.0241(7) Uani 1 1 d . . .
C20 C 0.9447(3) 0.3493(2) 0.63468(17) 0.0359(9) Uani 1 1 d . . .
H20A H 0.8774 0.3574 0.6693 0.043 Uiso 1 1 calc R . .
H20B H 1.0290 0.3748 0.6481 0.043 Uiso 1 1 calc R . .
H20C H 0.9631 0.2975 0.6310 0.043 Uiso 1 1 calc R . .
C21 C 0.8801(3) 0.46063(17) 0.57234(18) 0.0343(9) Uani 1 1 d . . .
H21A H 0.8462 0.4813 0.5286 0.041 Uiso 1 1 calc R . .
H21B H 0.9704 0.4803 0.5844 0.041 Uiso 1 1 calc R . .
H21C H 0.8177 0.4729 0.6082 0.041 Uiso 1 1 calc R . .
C22 C 0.9915(3) 0.35735(19) 0.51164(18) 0.0355(9) Uani 1 1 d . . .
H22A H 0.9920 0.3048 0.5057 0.043 Uiso 1 1 calc R . .
H22B H 1.0826 0.3737 0.5269 0.043 Uiso 1 1 calc R . .
H22C H 0.9649 0.3805 0.4680 0.043 Uiso 1 1 calc R . .
N9 N 0.7529(2) 0.19285(12) 0.52225(12) 0.0179(5) Uani 1 1 d . . .
C23 C 0.8851(3) 0.17621(16) 0.53331(15) 0.0240(7) Uani 1 1 d . . .
H23 H 0.9287 0.1890 0.5760 0.029 Uiso 1 1 calc R . .
C24 C 0.9602(3) 0.14124(17) 0.48531(16) 0.0261(7) Uani 1 1 d . . .
H24 H 1.0532 0.1307 0.4961 0.031 Uiso 1 1 calc R . .
C25 C 0.9041(3) 0.12125(16) 0.42230(15) 0.0239(7) Uani 1 1 d . . .
C26 C 0.7656(3) 0.13665(17) 0.41198(16) 0.0298(8) Uani 1 1 d . . .
H26 H 0.7190 0.1231 0.3703 0.036 Uiso 1 1 calc R . .
C27 C 0.6966(3) 0.17134(16) 0.46203(16) 0.0265(8) Uani 1 1 d . . .
H27 H 0.6025 0.1807 0.4532 0.032 Uiso 1 1 calc R . .
C28 C 0.9876(3) 0.08476(17) 0.36818(16) 0.0295(8) Uani 1 1 d . . .
C29 C 1.0514(4) 0.01548(18) 0.39855(18) 0.0375(9) Uani 1 1 d . . .
H29A H 1.1016 -0.0095 0.3634 0.045 Uiso 1 1 calc R . .
H29B H 0.9796 -0.0162 0.4144 0.045 Uiso 1 1 calc R . .
H29C H 1.1138 0.0279 0.4373 0.045 Uiso 1 1 calc R . .
C30 C 0.8987(4) 0.06432(19) 0.30442(16) 0.0375(9) Uani 1 1 d . . .
H30A H 0.8529 0.1076 0.2859 0.045 Uiso 1 1 calc R . .
H30B H 0.8305 0.0287 0.3170 0.045 Uiso 1 1 calc R . .
H30C H 0.9560 0.0436 0.2697 0.045 Uiso 1 1 calc R . .
C31 C 1.0948(4) 0.1379(2) 0.3458(2) 0.0506(11) Uani 1 1 d . . .
H31A H 1.0507 0.1831 0.3309 0.061 Uiso 1 1 calc R . .
H31B H 1.1434 0.1171 0.3079 0.061 Uiso 1 1 calc R . .
H31C H 1.1593 0.1477 0.3844 0.061 Uiso 1 1 calc R . .

loop_
_atom_site_aniso_label
_atom_site_aniso_U_11
_atom_site_aniso_U_22
_atom_site_aniso_U_33
_atom_site_aniso_U_23
_atom_site_aniso_U_13
_atom_site_aniso_U_12
Cr1 0.0167(2) 0.0126(2) 0.0150(2) 0.0010(2) 0.00285(17) 0.0020(2)
N1 0.0372(17) 0.0289(16) 0.0181(14) 0.0025(12) 0.0020(12) 0.0149(13)
N2 0.0195(13) 0.0156(14) 0.0188(13) -0.0008(10) 0.0035(10) 0.0050(11)
N3 0.0345(16) 0.0396(17) 0.0220(14) -0.0073(13) -0.0044(12) 0.0145(14)
N4 0.0364(17) 0.0414(18) 0.0194(14) -0.0050(13) -0.0043(12) 0.0175(14)
C1 0.0240(17) 0.0235(18) 0.0170(16) 0.0033(13) 0.0003(13) 0.0076(14)
C2 0.040(2) 0.034(2) 0.0232(18) 0.0061(16) 0.0029(16) 0.0119(17)
F1 0.0640(16) 0.0456(14) 0.0704(16) 0.0398(12) 0.0346(13) 0.0244(12)
F2 0.0293(11) 0.0357(12) 0.0403(12) 0.0065(9) 0.0062(9) 0.0151(9)
F3 0.0909(19) 0.0779(18) 0.0410(14) -0.0177(13) -0.0385(13) 0.0536(15)
N5 0.0178(13) 0.0195(14) 0.0192(13) 0.0007(11) 0.0006(11) 0.0022(11)
C3 0.0200(15) 0.0219(17) 0.0206(15) 0.0051(13) 0.0016(12) -0.0025(14)
N6 0.0227(14) 0.0157(13) 0.0297(15) 0.0018(11) 0.0005(12) -0.0011(11)
C4 0.0191(16) 0.0204(17) 0.0222(17) -0.0024(13) 0.0043(13) 0.0022(13)
C5 0.038(2) 0.0267(19) 0.0238(18) -0.0047(14) 0.0090(15) 0.0036(16)
C6 0.036(2) 0.032(2) 0.039(2) -0.0013(17) 0.0050(17) 0.0150(17)
C7 0.042(2) 0.0202(18) 0.036(2) -0.0064(15) 0.0142(16) -0.0018(16)
C8 0.0319(19) 0.0285(19) 0.041(2) -0.0005(17) 0.0136(16) -0.0073(16)
C9 0.035(2) 0.0154(17) 0.036(2) 0.0034(14) 0.0071(16) -0.0053(15)
C10 0.076(3) 0.026(2) 0.046(2) 0.0118(18) 0.014(2) -0.001(2)
C11 0.046(2) 0.0178(18) 0.065(3) -0.0040(18) 0.022(2) -0.0031(17)
C12 0.046(2) 0.025(2) 0.074(3) 0.003(2) 0.004(2) -0.0142(18)
N7 0.0218(14) 0.0220(14) 0.0179(13) -0.0012(11) 0.0003(11) 0.0024(11)
C13 0.0258(17) 0.0190(16) 0.0199(16) -0.0006(13) 0.0106(14) 0.0029(14)
N8 0.0155(13) 0.0183(14) 0.0264(14) 0.0004(11) 0.0042(11) -0.0009(11)
C14 0.0236(17) 0.0246(18) 0.0204(16) 0.0024(13) -0.0014(13) 0.0073(14)
C15 0.0308(19) 0.032(2) 0.046(2) 0.0061(18) -0.0169(17) -0.0011(17)
C16 0.049(2) 0.062(3) 0.025(2) -0.0105(19) -0.0075(18) 0.017(2)
C17 0.032(2) 0.034(2) 0.038(2) 0.0041(17) -0.0070(16) 0.0075(16)
C18 0.043(2) 0.044(2) 0.036(2) 0.0152(18) 0.0005(18) -0.0070(19)
C19 0.0165(16) 0.0271(18) 0.0294(18) 0.0004(14) 0.0078(14) -0.0064(14)
C20 0.0236(19) 0.046(2) 0.038(2) -0.0046(18) 0.0001(16) -0.0047(17)
C21 0.031(2) 0.027(2) 0.046(2) -0.0083(17) 0.0092(17) -0.0084(16)
C22 0.0285(19) 0.032(2) 0.047(2) 0.0001(17) 0.0149(17) -0.0010(16)
N9 0.0239(14) 0.0151(13) 0.0146(13) 0.0006(10) 0.0012(11) 0.0039(11)
C23 0.0262(18) 0.0285(18) 0.0173(16) -0.0015(14) 0.0005(13) 0.0069(15)
C24 0.0210(17) 0.0267(18) 0.0307(19) 0.0034(15) 0.0031(14) 0.0081(14)
C25 0.040(2) 0.0143(16) 0.0180(16) 0.0061(13) 0.0096(14) 0.0044(14)
C26 0.041(2) 0.0281(19) 0.0198(17) -0.0049(14) -0.0041(15) 0.0121(16)
C27 0.0281(18) 0.0249(18) 0.0260(18) -0.0049(14) -0.0030(14) 0.0086(15)
C28 0.043(2) 0.0207(17) 0.0262(18) 0.0021(14) 0.0131(16) 0.0081(16)
C29 0.043(2) 0.032(2) 0.038(2) -0.0069(17) 0.0063(17) 0.0149(17)
C30 0.054(2) 0.033(2) 0.0260(19) 0.0000(16) 0.0087(17) 0.0104(18)
C31 0.054(3) 0.048(3) 0.053(3) -0.017(2) 0.034(2) -0.013(2)

loop_
_atom_type_symbol
_atom_type_description
_atom_type_scat_dispersion_real
_atom_type_scat_dispersion_imag
_atom_type_scat_source
C C 0.0033 0.0016 'International Tables Vol C Tables 4.2.6.8 and 6.1.1.4'
H H 0.0000 0.0000 'International Tables Vol C Tables 4.2.6.8 and 6.1.1.4'
N N 0.0061 0.0033 'International Tables Vol C Tables 4.2.6.8 and 6.1.1.4'
F F 0.0171 0.0103 'International Tables Vol C Tables 4.2.6.8 and 6.1.1.4'
Cr Cr 0.3209 0.6236 'International Tables Vol C Tables 4.2.6.8 and 6.1.1.4'

loop_
_geom_angle_atom_site_label_1
_geom_angle_atom_site_label_2
_geom_angle_atom_site_label_3
_geom_angle
_geom_angle_site_symmetry_1
_geom_angle_site_symmetry_3
_geom_angle_publ_flag
N5 Cr1 N6 64.86(10) . . ?
N5 Cr1 N7 93.26(9) . . ?
N6 Cr1 N7 105.34(10) . . ?
N5 Cr1 N8 107.31(10) . . ?
N6 Cr1 N8 167.95(10) . . ?
N7 Cr1 N8 64.94(10) . . ?
N5 Cr1 N2 89.05(9) . . ?
N6 Cr1 N2 86.83(10) . . ?
N7 Cr1 N2 167.43(10) . . ?
N8 Cr1 N2 102.59(10) . . ?
N5 Cr1 N9 166.51(10) . . ?
N6 Cr1 N9 102.02(10) . . ?
N7 Cr1 N9 87.13(9) . . ?
N8 Cr1 N9 85.07(9) . . ?
N2 Cr1 N9 93.50(9) . . ?
N5 Cr1 C3 32.07(9) . . ?
N6 Cr1 C3 32.81(9) . . ?
N7 Cr1 C3 101.66(10) . . ?
N8 Cr1 C3 138.91(10) . . ?
N2 Cr1 C3 86.79(9) . . ?
N9 Cr1 C3 134.81(10) . . ?
N5 Cr1 C13 103.63(10) . . ?
N6 Cr1 C13 137.82(10) . . ?
N7 Cr1 C13 32.64(9) . . ?
N8 Cr1 C13 32.36(9) . . ?
N2 Cr1 C13 134.94(10) . . ?
N9 Cr1 C13 83.86(9) . . ?
C3 Cr1 C13 125.77(10) . . ?
C1 N1 N2 103.6(2) . . ?
N3 N2 N1 110.0(2) . . ?
N3 N2 Cr1 122.99(19) . . ?
N1 N2 Cr1 127.01(18) . . ?
N2 N3 N4 109.0(2) . . ?
C1 N4 N3 103.7(2) . . ?
N1 C1 N4 113.7(3) . . ?
N1 C1 C2 123.5(3) . . ?
N4 C1 C2 122.7(3) . . ?
F1 C2 F3 107.2(3) . . ?
F1 C2 F2 106.3(3) . . ?
F3 C2 F2 106.7(3) . . ?
F1 C2 C1 112.3(3) . . ?
F3 C2 C1 111.9(3) . . ?
F2 C2 C1 112.1(3) . . ?
C3 N5 C4 126.0(2) . . ?
C3 N5 Cr1 93.13(18) . . ?
C4 N5 Cr1 140.63(19) . . ?
N5 C3 N6 110.1(3) . . ?
N5 C3 C8 124.8(3) . . ?
N6 C3 C8 125.0(3) . . ?
N5 C3 Cr1 54.80(15) . . ?
N6 C3 Cr1 55.34(15) . . ?
C8 C3 Cr1 178.3(2) . . ?
C3 N6 C9 124.1(3) . . ?
C3 N6 Cr1 91.85(18) . . ?
C9 N6 Cr1 140.5(2) . . ?
N5 C4 C6 113.3(2) . . ?
N5 C4 C5 112.5(2) . . ?
C6 C4 C5 110.5(3) . . ?
N5 C4 C7 105.5(2) . . ?
C6 C4 C7 107.3(3) . . ?
C5 C4 C7 107.3(3) . . ?
N6 C9 C11 108.2(3) . . ?
N6 C9 C10 111.7(3) . . ?
C11 C9 C10 106.5(3) . . ?
N6 C9 C12 112.1(3) . . ?
C11 C9 C12 107.3(3) . . ?
C10 C9 C12 110.8(3) . . ?
C13 N7 C14 124.6(3) . . ?
C13 N7 Cr1 92.10(18) . . ?
C14 N7 Cr1 142.8(2) . . ?
N8 C13 N7 110.5(3) . . ?
N8 C13 C18 125.3(3) . . ?
N7 C13 C18 124.1(3) . . ?
N8 C13 Cr1 55.43(15) . . ?
N7 C13 Cr1 55.26(14) . . ?
C18 C13 Cr1 174.3(2) . . ?
C13 N8 C19 125.3(3) . . ?
C13 N8 Cr1 92.21(18) . . ?
C19 N8 Cr1 141.64(19) . . ?
N7 C14 C17 112.7(3) . . ?
N7 C14 C15 106.4(2) . . ?
C17 C14 C15 106.4(3) . . ?
N7 C14 C16 113.8(3) . . ?
C17 C14 C16 109.5(3) . . ?
C15 C14 C16 107.6(3) . . ?
N8 C19 C20 106.4(2) . . ?
N8 C19 C22 112.5(3) . . ?
C20 C19 C22 107.7(3) . . ?
N8 C19 C21 112.7(3) . . ?
C20 C19 C21 106.9(3) . . ?
C22 C19 C21 110.3(3) . . ?
C27 N9 C23 115.6(3) . . ?
C27 N9 Cr1 118.3(2) . . ?
C23 N9 Cr1 125.7(2) . . ?
N9 C23 C24 122.9(3) . . ?
C25 C24 C23 121.8(3) . . ?
C24 C25 C26 115.0(3) . . ?
C24 C25 C28 122.1(3) . . ?
C26 C25 C28 122.9(3) . . ?
C27 C26 C25 120.2(3) . . ?
N9 C27 C26 124.5(3) . . ?
C31 C28 C25 108.4(3) . . ?
C31 C28 C29 111.9(3) . . ?
C25 C28 C29 109.0(3) . . ?
C31 C28 C30 107.6(3) . . ?
C25 C28 C30 111.5(3) . . ?
C29 C28 C30 108.4(3) . . ?

loop_
_geom_bond_atom_site_label_1
_geom_bond_atom_site_label_2
_geom_bond_distance
_geom_bond_site_symmetry_2
_geom_bond_publ_flag
Cr1 N5 2.040(2) . ?
Cr1 N6 2.052(2) . ?
Cr1 N7 2.056(2) . ?
Cr1 N8 2.060(2) . ?
Cr1 N2 2.104(2) . ?
Cr1 N9 2.152(2) . ?
Cr1 C3 2.493(3) . ?
Cr1 C13 2.500(3) . ?
N1 C1 1.318(4) . ?
N1 N2 1.336(3) . ?
N2 N3 1.324(3) . ?
N3 N4 1.339(4) . ?
N4 C1 1.328(4) . ?
C1 C2 1.491(4) . ?
C2 F1 1.330(4) . ?
C2 F3 1.331(4) . ?
C2 F2 1.336(4) . ?
N5 C3 1.326(4) . ?
N5 C4 1.487(4) . ?
C3 N6 1.352(4) . ?
C3 C8 1.513(4) . ?
N6 C9 1.489(4) . ?
C4 C6 1.526(4) . ?
C4 C5 1.528(4) . ?
C4 C7 1.529(4) . ?
C9 C11 1.519(4) . ?
C9 C10 1.537(5) . ?
C9 C12 1.538(4) . ?
N7 C13 1.349(4) . ?
N7 C14 1.481(4) . ?
C13 N8 1.339(4) . ?
C13 C18 1.502(4) . ?
N8 C19 1.482(4) . ?
C14 C17 1.523(4) . ?
C14 C15 1.538(4) . ?
C14 C16 1.545(4) . ?
C19 C20 1.524(4) . ?
C19 C22 1.539(4) . ?
C19 C21 1.540(4) . ?
N9 C27 1.338(4) . ?
N9 C23 1.345(4) . ?
C23 C24 1.383(4) . ?
C24 C25 1.377(4) . ?
C25 C26 1.399(4) . ?
C25 C28 1.527(4) . ?
C26 C27 1.375(4) . ?
C28 C31 1.521(5) . ?
C28 C29 1.535(4) . ?
C28 C30 1.536(5) . ?
